data_1549508
loop_
_publ_author_name
'Surendhran, Roshaan'
'D'Arpino, Alexander A'
'Sciscent, Bao Y.'
'Cannella, Anthony F.'
'Friedman, Alan E.'
'MacMillan, Samantha N.'
'Gupta, Rupal'
'Lacy, David C.'

_publ_section_title
;
 Deciphering the mechanism of O<sub>2</sub> reduction with electronically
 tunable non-heme iron enzyme model complexes.
;
_journal_issue 26
_journal_name_full 'Chemical science'
_journal_page_first 5773
_journal_page_last 5780
_journal_paper_doi 10.1039/c8sc01621f
_journal_volume 9
_journal_year 2018
_chemical_formula_moiety 'C29 H21 Co N7 O5, 2(C4 H12 N), C2 H3 N'
_chemical_formula_sum 'C39 H48 Co N10 O5'
_chemical_formula_weight 795.80
_space_group_crystal_system triclinic
_space_group_IT_number 2
_space_group_name_Hall '-P 1'
_space_group_name_H-M_alt 'P -1'
_symmetry_space_group_name_Hall '-P 1'
_symmetry_space_group_name_H-M 'P -1'
_atom_sites_solution_hydrogens geom
_atom_sites_solution_primary dual
_audit_creation_date 2017-07-06
_audit_creation_method
;
Olex2 1.2-ac3
(compiled 2016.08.26 svn.r3337 for Rigaku Oxford Diffraction, GUI svn.r5221)
;
_audit_update_record
;
2018-03-28 deposited with the CCDC.
2018-06-05 downloaded from the CCDC.
;
_cell_angle_alpha 105.524(2)
_cell_angle_beta 98.363(2)
_cell_angle_gamma 94.721(2)
_cell_formula_units_Z 2
_cell_length_a 10.2617(2)
_cell_length_b 11.3806(2)
_cell_length_c 19.5188(4)
_cell_measurement_reflns_used 22178
_cell_measurement_temperature 100.01(10)
_cell_measurement_theta_max 31.0140
_cell_measurement_theta_min 2.1090
_cell_volume 2155.33(8)
_computing_cell_refinement 'CrysAlisPro 1.171.39.27b (Rigaku OD, 2015)'
_computing_data_collection 'CrysAlisPro 1.171.39.27b (Rigaku OD, 2015)'
_computing_data_reduction 'CrysAlisPro 1.171.39.27b (Rigaku OD, 2015)'
_computing_molecular_graphics 'Olex2 (Dolomanov et al., 2009)'
_computing_publication_material 'Olex2 (Dolomanov et al., 2009)'
_computing_structure_refinement 'ShelXL (Sheldrick, 2015)'
_computing_structure_solution 'ShelXT (Sheldrick, 2015)'
_diffrn_ambient_environment N~2~
_diffrn_ambient_temperature 100.01(10)
_diffrn_detector 'CCD plate'
_diffrn_detector_type HyPix
_diffrn_measured_fraction_theta_full 0.999
_diffrn_measured_fraction_theta_max 0.999
_diffrn_measurement_details
;
List of Runs (angles in degrees, time in seconds):

  # Type    Start    End  Width  t~exp~   \w     \q     \k     \f   Frames
#--------------------------------------------------------------------------
  1  \w    -69.00  -7.00   0.50    9.50    --    3.71 -37.00 120.00  124
  2  \w    -26.00  36.00   0.50    9.50    --    3.71 -99.00  60.00  124
  3  \w    -21.00   9.00   0.50    9.50    --   -4.80 -99.00 120.00   60
  4  \w     -7.00  74.00   0.50    9.50    --    3.71  37.00   0.00  162
  5  \w    -10.00  76.00   0.50    9.50    --    3.71  57.00-120.00  172
  6  \w    -23.00   2.00   0.50    9.50    --   -4.80  77.00  60.00   50
  7  \w    -26.00  36.00   0.50    9.50    --    3.71 -99.00-115.00  124
  8  \w    -26.00  24.00   0.50    9.50    --   -4.80 -99.00-115.00  100
  9  \w    -26.00  35.00   0.50    9.50    --    3.71 -99.00-150.00  122
;
_diffrn_measurement_device 'four-circle diffractometer'
_diffrn_measurement_device_type 'XtaLAB Synergy, Dualflex, HyPix'
_diffrn_measurement_method '\w scans'
_diffrn_orient_matrix_type 'CrysAlisPro convention (1999,Acta A55,543-557)'
_diffrn_orient_matrix_UB_11 0.0275711000
_diffrn_orient_matrix_UB_12 -0.0428952000
_diffrn_orient_matrix_UB_13 0.0165395000
_diffrn_orient_matrix_UB_21 -0.0235242000
_diffrn_orient_matrix_UB_22 -0.0479714000
_diffrn_orient_matrix_UB_23 -0.0322720000
_diffrn_orient_matrix_UB_31 0.0603960000
_diffrn_orient_matrix_UB_32 0.0105690000
_diffrn_orient_matrix_UB_33 -0.0123300000
_diffrn_radiation_monochromator mirror
_diffrn_radiation_probe x-ray
_diffrn_radiation_type MoK\a
_diffrn_radiation_wavelength 0.71073
_diffrn_reflns_av_R_equivalents 0.0251
_diffrn_reflns_av_unetI/netI 0.0204
_diffrn_reflns_Laue_measured_fraction_full 0.999
_diffrn_reflns_Laue_measured_fraction_max 0.999
_diffrn_reflns_limit_h_max 12
_diffrn_reflns_limit_h_min -12
_diffrn_reflns_limit_k_max 14
_diffrn_reflns_limit_k_min -14
_diffrn_reflns_limit_l_max 24
_diffrn_reflns_limit_l_min -24
_diffrn_reflns_number 36570
_diffrn_reflns_point_group_measured_fraction_full 0.999
_diffrn_reflns_point_group_measured_fraction_max 0.999
_diffrn_reflns_theta_full 26.000
_diffrn_reflns_theta_max 26.371
_diffrn_reflns_theta_min 1.872
_diffrn_source 'micro-focus sealed X-ray tube'
_diffrn_source_type 'PhotonJet (Mo) X-ray Source'
_exptl_absorpt_coefficient_mu 0.450
_exptl_absorpt_correction_T_max 1.000
_exptl_absorpt_correction_T_min 0.685
_exptl_absorpt_correction_type gaussian
_exptl_absorpt_process_details
;
CrysAlisPro 1.171.39.27b (Rigaku Oxford Diffraction, 2015)
Numerical absorption correction based on gaussian integration over
            a multifaceted crystal model
Empirical absorption correction using spherical harmonics,
 implemented in SCALE3 ABSPACK scaling algorithm.
;
_exptl_crystal_colour 'clear purple'
_exptl_crystal_density_diffrn 1.226
_exptl_crystal_description block
_exptl_crystal_F_000 838
_exptl_crystal_size_max 0.237
_exptl_crystal_size_mid 0.156
_exptl_crystal_size_min 0.05
_refine_diff_density_max 0.341
_refine_diff_density_min -0.242
_refine_diff_density_rms 0.041
_refine_ls_extinction_method none
_refine_ls_goodness_of_fit_ref 1.055
_refine_ls_hydrogen_treatment constr
_refine_ls_matrix_type full
_refine_ls_number_parameters 506
_refine_ls_number_reflns 8798
_refine_ls_number_restraints 21
_refine_ls_restrained_S_all 1.053
_refine_ls_R_factor_all 0.0334
_refine_ls_R_factor_gt 0.0297
_refine_ls_shift/su_max 0.002
_refine_ls_shift/su_mean 0.000
_refine_ls_structure_factor_coef Fsqd
_refine_ls_weighting_details 'w=1/[\s^2^(Fo^2^)+(0.0409P)^2^+0.7048P] where P=(Fo^2^+2Fc^2^)/3'
_refine_ls_weighting_scheme calc
_refine_ls_wR_factor_gt 0.0780
_refine_ls_wR_factor_ref 0.0797
_reflns_Friedel_coverage 0.000
_reflns_number_gt 7941
_reflns_number_total 8798
_reflns_threshold_expression 'I > 2\s(I)'
_cod_data_source_file c8sc01621f2.cif
_cod_data_source_block rlacy3_abs
_cod_depositor_comments 'Adding full bibliography for 1549501--1549509.cif.'
_cod_database_code 1549508
_shelx_shelxl_version_number 2016/6
_chemical_oxdiff_formula C39H48CoN10O5
_chemical_oxdiff_usercomment 'Crystallized from DMA, acetonitrile and diethyl ether'
_shelx_space_group_comment
;
The symmetry employed for this shelxl refinement is uniquely defined
by the following loop, which should always be used as a source of
symmetry information in preference to the above space-group names.
They are only intended as comments.
;
_reflns_odcompleteness_completeness 98.98
_reflns_odcompleteness_iscentric 1
_reflns_odcompleteness_theta 27.42
_olex2_refinement_description
;
1. Fixed Uiso
 At 1.2 times of:
  All C(H) groups, All C(H,H) groups
 At 1.5 times of:
  All C(H,H,H) groups
2. Uiso/Uaniso restraints and constraints
N10 \\sim C38 \\sim C39: within 2A with sigma of 0.04 and sigma for terminal
atoms of 0.08
3. Rigid body (RIGU) restrains
 N10, C38, C39
 with sigma for 1-2 distances of 0.004 and sigma for 1-3 distances of 0.004
4.a Secondary CH2 refined with riding coordinates:
 C9(H9A,H9B), C10(H10A,H10B), C19(H19A,H19B)
4.b Aromatic/amide H refined with riding coordinates:
 C3(H3), C4(H4), C6(H6), C7(H7), C13(H13), C14(H14), C16(H16), C17(H17),
 C22(H22), C23(H23), C25(H25), C26(H26)
4.c Idealised Me refined as rotating group:
 C29(H29A,H29B,H29C), C34(H34A,H34B,H34C), C35(H35A,H35B,H35C), C36(H36A,H36B,
 H36C), C37(H37A,H37B,H37C), C30(H30A,H30B,H30C), C31(H31A,H31B,H31C), C32(H32A,
 H32B,H32C), C33(H33A,H33B,H33C), C39(H39A,H39B,H39C)
;
_olex2_submission_special_instructions 'No special instructions were received'
_oxdiff_exptl_absorpt_empirical_details
;
Empirical correction (ABSPACK) includes:
- Absorption correction using spherical harmonics
- Frame scaling
;
_oxdiff_exptl_absorpt_empirical_full_max 1.083
_oxdiff_exptl_absorpt_empirical_full_min 0.923

loop_
_space_group_symop_operation_xyz
'x, y, z'
'-x, -y, -z'

loop_
_atom_site_label
_atom_site_type_symbol
_atom_site_fract_x
_atom_site_fract_y
_atom_site_fract_z
_atom_site_U_iso_or_equiv
_atom_site_adp_type
_atom_site_occupancy
_atom_site_site_symmetry_order
_atom_site_calc_flag
_atom_site_refinement_flags_posn
_atom_site_refinement_flags_adp
Co Co 0.86789(2) 0.50204(2) 0.74782(2) 0.01892(6) Uani 1 1 d . .
O1 O 1.09565(10) 0.48120(11) 0.58661(5) 0.0340(2) Uani 1 1 d . .
O2 O 1.13995(10) 0.36168(10) 0.87344(6) 0.0314(2) Uani 1 1 d . .
O3 O 0.97897(10) 0.86531(9) 0.87025(5) 0.0297(2) Uani 1 1 d . .
O4 O 0.68015(9) 0.42625(9) 0.73656(5) 0.0245(2) Uani 1 1 d . .
O5 O 0.60886(10) 0.49177(11) 0.64154(6) 0.0352(2) Uani 1 1 d . .
N1 N 0.57340(17) -0.04414(14) 0.38533(8) 0.0498(4) Uani 1 1 d . .
N2 N 0.93120(11) 0.43714(10) 0.64978(6) 0.0218(2) Uani 1 1 d . .
N3 N 1.07795(11) 0.58007(10) 0.77344(6) 0.0215(2) Uani 1 1 d . .
N4 N 0.94581(11) 0.41789(11) 0.82249(6) 0.0233(2) Uani 1 1 d . .
N5 N 0.58301(13) 0.17615(14) 1.02818(8) 0.0397(3) Uani 1 1 d . .
N6 N 0.85651(11) 0.68694(10) 0.79226(6) 0.0214(2) Uani 1 1 d . .
N7 N 0.27596(15) 0.92599(15) 0.74520(8) 0.0454(4) Uani 1 1 d . .
C1 C 0.63489(16) 0.03727(15) 0.42911(9) 0.0352(3) Uani 1 1 d . .
C2 C 0.71155(14) 0.13956(13) 0.48438(8) 0.0279(3) Uani 1 1 d . .
C3 C 0.78233(14) 0.23286(13) 0.46568(8) 0.0276(3) Uani 1 1 d . .
H3 H 0.780003 0.228790 0.417285 0.033 Uiso 1 1 calc R .
C4 C 0.85592(14) 0.33138(13) 0.51876(7) 0.0250(3) Uani 1 1 d . .
H4 H 0.902712 0.393062 0.505664 0.030 Uiso 1 1 calc R .
C5 C 0.86095(13) 0.33952(12) 0.59242(7) 0.0219(3) Uani 1 1 d . .
C6 C 0.78789(14) 0.24524(13) 0.60993(7) 0.0257(3) Uani 1 1 d . .
H6 H 0.789151 0.249119 0.658226 0.031 Uiso 1 1 calc R .
C7 C 0.71437(15) 0.14712(13) 0.55721(8) 0.0292(3) Uani 1 1 d . .
H7 H 0.666528 0.085796 0.570103 0.035 Uiso 1 1 calc R .
C8 C 1.04166(13) 0.49854(13) 0.64086(7) 0.0240(3) Uani 1 1 d . .
C9 C 1.10732(13) 0.60336(13) 0.70678(7) 0.0242(3) Uani 1 1 d . .
H9A H 1.202663 0.612447 0.708515 0.029 Uiso 1 1 calc R .
H9B H 1.075609 0.679576 0.702663 0.029 Uiso 1 1 calc R .
C10 C 1.15227(13) 0.48576(13) 0.79323(8) 0.0249(3) Uani 1 1 d . .
H10A H 1.237038 0.524547 0.822948 0.030 Uiso 1 1 calc R .
H10B H 1.169643 0.428632 0.749812 0.030 Uiso 1 1 calc R .
C11 C 1.07610(13) 0.41548(12) 0.83433(7) 0.0236(3) Uani 1 1 d . .
C12 C 0.87084(13) 0.36435(12) 0.86450(7) 0.0219(3) Uani 1 1 d . .
C13 C 0.80615(16) 0.24541(14) 0.83879(8) 0.0335(3) Uani 1 1 d . .
H13 H 0.812249 0.197749 0.792809 0.040 Uiso 1 1 calc R .
C14 C 0.73249(16) 0.19708(15) 0.88112(8) 0.0366(4) Uani 1 1 d . .
H14 H 0.689692 0.116953 0.863527 0.044 Uiso 1 1 calc R .
C15 C 0.72205(13) 0.26747(13) 0.94975(7) 0.0247(3) Uani 1 1 d . .
C16 C 0.78575(14) 0.38694(13) 0.97596(7) 0.0273(3) Uani 1 1 d . .
H16 H 0.778962 0.434895 1.021753 0.033 Uiso 1 1 calc R .
C17 C 0.85948(15) 0.43392(13) 0.93321(8) 0.0278(3) Uani 1 1 d . .
H17 H 0.902495 0.513961 0.950844 0.033 Uiso 1 1 calc R .
C18 C 0.64448(14) 0.21702(14) 0.99355(8) 0.0287(3) Uani 1 1 d . .
C19 C 1.09074(13) 0.69188(13) 0.83349(7) 0.0241(3) Uani 1 1 d . .
H19A H 1.166212 0.747604 0.831791 0.029 Uiso 1 1 calc R .
H19B H 1.108080 0.670784 0.878642 0.029 Uiso 1 1 calc R .
C20 C 0.96752(13) 0.75701(12) 0.83189(7) 0.0226(3) Uani 1 1 d . .
C21 C 0.73956(13) 0.74445(12) 0.78756(7) 0.0220(3) Uani 1 1 d . .
C22 C 0.73451(14) 0.84916(13) 0.76315(7) 0.0251(3) Uani 1 1 d . .
H22 H 0.811219 0.886371 0.753530 0.030 Uiso 1 1 calc R .
C23 C 0.61634(15) 0.89785(13) 0.75318(7) 0.0280(3) Uani 1 1 d . .
H23 H 0.613539 0.966482 0.735978 0.034 Uiso 1 1 calc R .
C24 C 0.50125(14) 0.84404(13) 0.76893(7) 0.0275(3) Uani 1 1 d . .
C25 C 0.50670(14) 0.74245(14) 0.79562(8) 0.0282(3) Uani 1 1 d . .
H25 H 0.431012 0.707759 0.807563 0.034 Uiso 1 1 calc R .
C26 C 0.62459(13) 0.69302(13) 0.80442(7) 0.0247(3) Uani 1 1 d . .
H26 H 0.627239 0.624585 0.821808 0.030 Uiso 1 1 calc R .
C27 C 0.37643(15) 0.89123(15) 0.75608(8) 0.0338(3) Uani 1 1 d . .
C28 C 0.58967(13) 0.44192(14) 0.68894(7) 0.0276(3) Uani 1 1 d . .
C29 C 0.45043(16) 0.3931(2) 0.69395(9) 0.0544(6) Uani 1 1 d . .
H29A H 0.437492 0.305114 0.675327 0.082 Uiso 1 1 calc GR .
H29B H 0.386850 0.427221 0.666189 0.082 Uiso 1 1 calc GR .
H29C H 0.438780 0.416040 0.743505 0.082 Uiso 1 1 calc GR .
N9 N 0.71121(13) 0.68397(12) 0.53527(6) 0.0329(3) Uani 1 1 d . .
C34 C 0.82835(15) 0.67500(15) 0.58808(8) 0.0334(3) Uani 1 1 d . .
H34A H 0.864282 0.755725 0.618554 0.050 Uiso 1 1 calc GR .
H34B H 0.894868 0.638791 0.562441 0.050 Uiso 1 1 calc GR .
H34C H 0.801127 0.624733 0.617180 0.050 Uiso 1 1 calc GR .
C35 C 0.6075(2) 0.7391(2) 0.57526(10) 0.0538(5) Uani 1 1 d . .
H35A H 0.585674 0.691795 0.606946 0.081 Uiso 1 1 calc GR .
H35B H 0.529475 0.738958 0.541472 0.081 Uiso 1 1 calc GR .
H35C H 0.640636 0.822116 0.603101 0.081 Uiso 1 1 calc GR .
C36 C 0.65620(15) 0.55706(15) 0.48896(8) 0.0336(3) Uani 1 1 d . .
H36A H 0.721091 0.522563 0.461378 0.050 Uiso 1 1 calc GR .
H36B H 0.577436 0.560729 0.456778 0.050 Uiso 1 1 calc GR .
H36C H 0.634798 0.506484 0.519035 0.050 Uiso 1 1 calc GR .
C37 C 0.7547(2) 0.76151(16) 0.48976(9) 0.0463(4) Uani 1 1 d . .
H37A H 0.795229 0.840858 0.520293 0.070 Uiso 1 1 calc GR .
H37B H 0.679075 0.770973 0.457350 0.070 Uiso 1 1 calc GR .
H37C H 0.817760 0.722458 0.462421 0.070 Uiso 1 1 calc GR .
N8 N 0.80445(11) 0.85361(10) 1.02974(6) 0.0240(2) Uani 1 1 d . .
C30 C 0.73333(15) 0.72989(13) 0.98855(8) 0.0303(3) Uani 1 1 d . .
H30A H 0.764661 0.702366 0.943641 0.045 Uiso 1 1 calc GR .
H30B H 0.639720 0.734551 0.979129 0.045 Uiso 1 1 calc GR .
H30C H 0.749738 0.672953 1.016332 0.045 Uiso 1 1 calc GR .
C31 C 0.95038(14) 0.84630(14) 1.04276(8) 0.0290(3) Uani 1 1 d . .
H31A H 0.967561 0.784925 1.067236 0.044 Uiso 1 1 calc GR .
H31B H 0.996167 0.924606 1.072022 0.044 Uiso 1 1 calc GR .
H31C H 0.981120 0.824694 0.997395 0.044 Uiso 1 1 calc GR .
C32 C 0.75965(17) 0.89565(16) 1.10078(8) 0.0367(4) Uani 1 1 d . .
H32A H 0.666353 0.902367 1.092888 0.055 Uiso 1 1 calc GR .
H32B H 0.807768 0.974384 1.127597 0.055 Uiso 1 1 calc GR .
H32C H 0.776024 0.837231 1.127532 0.055 Uiso 1 1 calc GR .
C33 C 0.77581(15) 0.94365(14) 0.98764(8) 0.0313(3) Uani 1 1 d . .
H33A H 0.807809 0.918827 0.942763 0.047 Uiso 1 1 calc GR .
H33B H 0.819496 1.023854 1.015033 0.047 Uiso 1 1 calc GR .
H33C H 0.681747 0.946017 0.978148 0.047 Uiso 1 1 calc GR .
N10 N 0.9035(2) -0.01059(17) 0.66015(11) 0.0645(5) Uani 1 1 d . U
C38 C 0.9982(2) 0.05803(16) 0.67359(10) 0.0450(4) Uani 1 1 d . U
C39 C 1.1155(2) 0.14792(18) 0.69077(12) 0.0547(5) Uani 1 1 d . U
H39A H 1.103231 0.204365 0.662293 0.082 Uiso 1 1 calc GR .
H39B H 1.191284 0.106685 0.680288 0.082 Uiso 1 1 calc GR .
H39C H 1.129640 0.192201 0.741100 0.082 Uiso 1 1 calc GR .

loop_
_atom_site_aniso_label
_atom_site_aniso_U_11
_atom_site_aniso_U_22
_atom_site_aniso_U_33
_atom_site_aniso_U_23
_atom_site_aniso_U_13
_atom_site_aniso_U_12
Co 0.01798(9) 0.02205(10) 0.01909(9) 0.00936(7) 0.00313(6) 0.00430(7)
O1 0.0293(5) 0.0470(6) 0.0265(5) 0.0098(5) 0.0113(4) 0.0001(5)
O2 0.0275(5) 0.0383(6) 0.0350(6) 0.0214(5) 0.0014(4) 0.0107(4)
O3 0.0269(5) 0.0280(5) 0.0283(5) -0.0005(4) 0.0024(4) 0.0031(4)
O4 0.0223(5) 0.0267(5) 0.0247(5) 0.0084(4) 0.0039(4) 0.0004(4)
O5 0.0307(5) 0.0514(7) 0.0270(5) 0.0148(5) 0.0042(4) 0.0141(5)
N1 0.0571(10) 0.0409(8) 0.0429(8) 0.0027(7) 0.0088(7) -0.0119(7)
N2 0.0223(5) 0.0239(6) 0.0221(5) 0.0102(4) 0.0055(4) 0.0053(4)
N3 0.0197(5) 0.0247(6) 0.0225(5) 0.0104(4) 0.0039(4) 0.0048(4)
N4 0.0215(5) 0.0282(6) 0.0238(6) 0.0134(5) 0.0032(4) 0.0053(4)
N5 0.0323(7) 0.0523(9) 0.0450(8) 0.0247(7) 0.0163(6) 0.0108(6)
N6 0.0196(5) 0.0234(6) 0.0212(5) 0.0063(4) 0.0023(4) 0.0042(4)
N7 0.0387(8) 0.0618(10) 0.0421(8) 0.0171(7) 0.0114(6) 0.0274(7)
C1 0.0383(8) 0.0321(8) 0.0359(8) 0.0098(7) 0.0097(7) 0.0028(7)
C2 0.0282(7) 0.0241(7) 0.0313(7) 0.0063(6) 0.0059(6) 0.0068(6)
C3 0.0293(7) 0.0302(7) 0.0249(7) 0.0089(6) 0.0064(5) 0.0073(6)
C4 0.0268(7) 0.0253(7) 0.0265(7) 0.0113(5) 0.0074(5) 0.0050(5)
C5 0.0210(6) 0.0217(6) 0.0261(7) 0.0088(5) 0.0064(5) 0.0086(5)
C6 0.0314(7) 0.0247(7) 0.0249(7) 0.0108(5) 0.0084(5) 0.0075(6)
C7 0.0324(7) 0.0235(7) 0.0353(8) 0.0120(6) 0.0098(6) 0.0045(6)
C8 0.0228(6) 0.0292(7) 0.0247(7) 0.0132(6) 0.0059(5) 0.0080(5)
C9 0.0212(6) 0.0283(7) 0.0262(7) 0.0123(6) 0.0056(5) 0.0025(5)
C10 0.0193(6) 0.0301(7) 0.0283(7) 0.0123(6) 0.0039(5) 0.0072(5)
C11 0.0251(7) 0.0244(7) 0.0221(6) 0.0079(5) 0.0023(5) 0.0064(5)
C12 0.0196(6) 0.0268(7) 0.0228(6) 0.0131(5) 0.0014(5) 0.0075(5)
C13 0.0402(8) 0.0337(8) 0.0227(7) 0.0023(6) 0.0092(6) -0.0039(6)
C14 0.0429(9) 0.0308(8) 0.0305(8) 0.0026(6) 0.0094(7) -0.0110(7)
C15 0.0211(6) 0.0302(7) 0.0257(7) 0.0112(6) 0.0053(5) 0.0056(5)
C16 0.0343(7) 0.0262(7) 0.0227(7) 0.0069(5) 0.0070(6) 0.0092(6)
C17 0.0356(8) 0.0207(7) 0.0281(7) 0.0082(5) 0.0053(6) 0.0042(6)
C18 0.0241(7) 0.0335(8) 0.0305(7) 0.0109(6) 0.0057(6) 0.0080(6)
C19 0.0204(6) 0.0275(7) 0.0231(6) 0.0074(5) 0.0002(5) 0.0010(5)
C20 0.0226(6) 0.0267(7) 0.0190(6) 0.0072(5) 0.0046(5) 0.0017(5)
C21 0.0222(6) 0.0243(6) 0.0172(6) 0.0023(5) 0.0011(5) 0.0052(5)
C22 0.0254(7) 0.0251(7) 0.0239(6) 0.0050(5) 0.0048(5) 0.0046(5)
C23 0.0350(8) 0.0254(7) 0.0231(7) 0.0043(5) 0.0042(6) 0.0106(6)
C24 0.0267(7) 0.0324(7) 0.0206(6) 0.0009(6) 0.0034(5) 0.0120(6)
C25 0.0226(7) 0.0353(8) 0.0254(7) 0.0058(6) 0.0049(5) 0.0045(6)
C26 0.0241(7) 0.0276(7) 0.0214(6) 0.0057(5) 0.0025(5) 0.0045(5)
C27 0.0341(8) 0.0396(8) 0.0275(7) 0.0058(6) 0.0070(6) 0.0141(7)
C28 0.0202(6) 0.0356(8) 0.0220(7) -0.0001(6) 0.0035(5) 0.0022(6)
C29 0.0249(8) 0.0909(15) 0.0315(9) -0.0053(9) 0.0072(7) -0.0121(9)
N9 0.0356(7) 0.0394(7) 0.0236(6) 0.0081(5) 0.0006(5) 0.0150(6)
C34 0.0343(8) 0.0339(8) 0.0312(8) 0.0113(6) -0.0036(6) 0.0085(6)
C35 0.0538(11) 0.0722(13) 0.0343(9) 0.0053(9) 0.0039(8) 0.0408(10)
C36 0.0255(7) 0.0446(9) 0.0284(7) 0.0068(6) 0.0028(6) 0.0065(6)
C37 0.0729(13) 0.0367(9) 0.0304(8) 0.0140(7) -0.0004(8) 0.0135(9)
N8 0.0272(6) 0.0236(6) 0.0240(6) 0.0093(5) 0.0058(4) 0.0089(5)
C30 0.0326(8) 0.0259(7) 0.0313(7) 0.0101(6) -0.0018(6) 0.0050(6)
C31 0.0255(7) 0.0291(7) 0.0347(8) 0.0122(6) 0.0044(6) 0.0076(6)
C32 0.0431(9) 0.0427(9) 0.0283(8) 0.0094(7) 0.0146(7) 0.0158(7)
C33 0.0340(8) 0.0292(7) 0.0379(8) 0.0182(6) 0.0080(6) 0.0125(6)
N10 0.0821(13) 0.0486(10) 0.0686(12) 0.0322(9) 0.0067(10) 0.0003(9)
C38 0.0670(12) 0.0321(9) 0.0414(9) 0.0168(7) 0.0104(8) 0.0135(9)
C39 0.0617(12) 0.0418(10) 0.0616(12) 0.0154(9) 0.0098(10) 0.0117(9)

loop_
_atom_type_symbol
_atom_type_description
_atom_type_scat_dispersion_real
_atom_type_scat_dispersion_imag
_atom_type_scat_source
C C 0.0033 0.0016 'International Tables Vol C Tables 4.2.6.8 and 6.1.1.4'
H H 0.0000 0.0000 'International Tables Vol C Tables 4.2.6.8 and 6.1.1.4'
Co Co 0.3494 0.9721 'International Tables Vol C Tables 4.2.6.8 and 6.1.1.4'
N N 0.0061 0.0033 'International Tables Vol C Tables 4.2.6.8 and 6.1.1.4'
O O 0.0106 0.0060 'International Tables Vol C Tables 4.2.6.8 and 6.1.1.4'

loop_
_exptl_crystal_face_index_h
_exptl_crystal_face_index_k
_exptl_crystal_face_index_l
_exptl_crystal_face_perp_dist
14 -1 0 0.1040
0 8 -27 0.0770
-9 6 -18 0.0878
-14 -2 12 0.1192
13 3 -14 0.1315
-2 15 4 0.0065
2 -15 -5 0.0426
1 3 24 0.0668
1 -5 27 0.0715
1 -9 25 0.0697
2 -14 20 0.0694
3 -16 4 0.0482
9 -12 -4 0.0767
-3 -15 1 0.0638
4 -14 -7 0.0530
-5 -13 -2 0.0733
3 -12 -11 0.0527
-10 -8 -4 0.0926
3 -7 -21 0.0734

loop_
_geom_angle_atom_site_label_1
_geom_angle_atom_site_label_2
_geom_angle_atom_site_label_3
_geom_angle
O4 Co N2 107.72(4)
O4 Co N3 172.73(4)
O4 Co N4 95.81(4)
O4 Co N6 102.43(4)
N2 Co N3 77.62(4)
N4 Co N2 111.75(4)
N4 Co N3 77.44(4)
N4 Co N6 113.09(4)
N6 Co N2 121.93(4)
N6 Co N3 78.13(4)
C28 O4 Co 120.86(9)
C5 N2 Co 123.83(8)
C8 N2 Co 116.46(9)
C8 N2 C5 119.58(11)
C9 N3 Co 104.89(8)
C9 N3 C10 112.49(10)
C9 N3 C19 113.39(11)
C10 N3 Co 106.11(8)
C19 N3 Co 106.98(8)
C19 N3 C10 112.26(10)
C11 N4 Co 118.48(9)
C11 N4 C12 116.76(11)
C12 N4 Co 124.74(8)
C20 N6 Co 117.36(9)
C20 N6 C21 117.08(11)
C21 N6 Co 125.47(9)
N1 C1 C2 179.66(19)
C3 C2 C1 120.25(13)
C3 C2 C7 119.46(13)
C7 C2 C1 120.29(13)
C2 C3 H3 119.8
C4 C3 C2 120.32(13)
C4 C3 H3 119.8
C3 C4 H4 119.6
C3 C4 C5 120.85(13)
C5 C4 H4 119.6
N2 C5 C4 124.63(12)
C6 C5 N2 117.54(12)
C6 C5 C4 117.81(13)
C5 C6 H6 119.3
C7 C6 C5 121.48(13)
C7 C6 H6 119.3
C2 C7 H7 120.0
C6 C7 C2 120.07(13)
C6 C7 H7 120.0
O1 C8 N2 128.58(13)
O1 C8 C9 117.05(12)
N2 C8 C9 114.37(11)
N3 C9 C8 111.12(11)
N3 C9 H9A 109.4
N3 C9 H9B 109.4
C8 C9 H9A 109.4
C8 C9 H9B 109.4
H9A C9 H9B 108.0
N3 C10 H10A 109.3
N3 C10 H10B 109.3
N3 C10 C11 111.58(10)
H10A C10 H10B 108.0
C11 C10 H10A 109.3
C11 C10 H10B 109.3
O2 C11 N4 127.63(13)
O2 C11 C10 118.23(12)
N4 C11 C10 114.13(11)
C13 C12 N4 122.12(12)
C13 C12 C17 118.70(12)
C17 C12 N4 119.17(12)
C12 C13 H13 119.8
C14 C13 C12 120.35(13)
C14 C13 H13 119.8
C13 C14 H14 119.8
C13 C14 C15 120.41(14)
C15 C14 H14 119.8
C14 C15 C18 120.25(13)
C16 C15 C14 119.80(13)
C16 C15 C18 119.95(13)
C15 C16 H16 120.4
C17 C16 C15 119.20(13)
C17 C16 H16 120.4
C12 C17 H17 119.2
C16 C17 C12 121.55(13)
C16 C17 H17 119.2
N5 C18 C15 179.54(17)
N3 C19 H19A 109.0
N3 C19 H19B 109.0
N3 C19 C20 112.77(11)
H19A C19 H19B 107.8
C20 C19 H19A 109.0
C20 C19 H19B 109.0
O3 C20 N6 127.71(13)
O3 C20 C19 117.16(12)
N6 C20 C19 114.98(12)
C22 C21 N6 121.50(12)
C26 C21 N6 119.68(12)
C26 C21 C22 118.76(12)
C21 C22 H22 119.7
C23 C22 C21 120.57(13)
C23 C22 H22 119.7
C22 C23 H23 120.0
C22 C23 C24 120.09(13)
C24 C23 H23 120.0
C23 C24 C27 120.50(14)
C25 C24 C23 119.60(13)
C25 C24 C27 119.89(14)
C24 C25 H25 120.0
C26 C25 C24 120.05(13)
C26 C25 H25 120.0
C21 C26 H26 119.6
C25 C26 C21 120.88(13)
C25 C26 H26 119.6
N7 C27 C24 178.44(19)
O4 C28 C29 114.22(14)
O5 C28 O4 125.05(13)
O5 C28 C29 120.72(14)
C28 C29 H29A 109.5
C28 C29 H29B 109.5
C28 C29 H29C 109.5
H29A C29 H29B 109.5
H29A C29 H29C 109.5
H29B C29 H29C 109.5
C34 N9 C36 108.45(12)
C34 N9 C37 109.11(13)
C35 N9 C34 109.34(12)
C35 N9 C36 109.11(14)
C35 N9 C37 110.57(14)
C37 N9 C36 110.22(12)
N9 C34 H34A 109.5
N9 C34 H34B 109.5
N9 C34 H34C 109.5
H34A C34 H34B 109.5
H34A C34 H34C 109.5
H34B C34 H34C 109.5
N9 C35 H35A 109.5
N9 C35 H35B 109.5
N9 C35 H35C 109.5
H35A C35 H35B 109.5
H35A C35 H35C 109.5
H35B C35 H35C 109.5
N9 C36 H36A 109.5
N9 C36 H36B 109.5
N9 C36 H36C 109.5
H36A C36 H36B 109.5
H36A C36 H36C 109.5
H36B C36 H36C 109.5
N9 C37 H37A 109.5
N9 C37 H37B 109.5
N9 C37 H37C 109.5
H37A C37 H37B 109.5
H37A C37 H37C 109.5
H37B C37 H37C 109.5
C30 N8 C31 109.20(11)
C30 N8 C32 109.95(12)
C30 N8 C33 109.70(11)
C31 N8 C33 109.87(11)
C32 N8 C31 108.94(11)
C32 N8 C33 109.17(11)
N8 C30 H30A 109.5
N8 C30 H30B 109.5
N8 C30 H30C 109.5
H30A C30 H30B 109.5
H30A C30 H30C 109.5
H30B C30 H30C 109.5
N8 C31 H31A 109.5
N8 C31 H31B 109.5
N8 C31 H31C 109.5
H31A C31 H31B 109.5
H31A C31 H31C 109.5
H31B C31 H31C 109.5
N8 C32 H32A 109.5
N8 C32 H32B 109.5
N8 C32 H32C 109.5
H32A C32 H32B 109.5
H32A C32 H32C 109.5
H32B C32 H32C 109.5
N8 C33 H33A 109.5
N8 C33 H33B 109.5
N8 C33 H33C 109.5
H33A C33 H33B 109.5
H33A C33 H33C 109.5
H33B C33 H33C 109.5
N10 C38 C39 178.2(2)
C38 C39 H39A 109.5
C38 C39 H39B 109.5
C38 C39 H39C 109.5
H39A C39 H39B 109.5
H39A C39 H39C 109.5
H39B C39 H39C 109.5

loop_
_geom_bond_atom_site_label_1
_geom_bond_atom_site_label_2
_geom_bond_distance
Co O4 2.0014(9)
Co N2 2.0770(11)
Co N3 2.1951(11)
Co N4 2.0529(11)
Co N6 2.0705(11)
O1 C8 1.2425(17)
O2 C11 1.2480(16)
O3 C20 1.2450(17)
O4 C28 1.2739(17)
O5 C28 1.2378(18)
N1 C1 1.145(2)
N2 C5 1.4053(17)
N2 C8 1.3400(18)
N3 C9 1.4627(16)
N3 C10 1.4676(17)
N3 C19 1.4628(17)
N4 C11 1.3271(17)
N4 C12 1.4174(17)
N5 C18 1.147(2)
N6 C20 1.3401(17)
N6 C21 1.4165(17)
N7 C27 1.146(2)
C1 C2 1.438(2)
C2 C3 1.395(2)
C2 C7 1.397(2)
C3 H3 0.9300
C3 C4 1.383(2)
C4 H4 0.9300
C4 C5 1.4089(19)
C5 C6 1.4030(19)
C6 H6 0.9300
C6 C7 1.377(2)
C7 H7 0.9300
C8 C9 1.5252(19)
C9 H9A 0.9700
C9 H9B 0.9700
C10 H10A 0.9700
C10 H10B 0.9700
C10 C11 1.5223(19)
C12 C13 1.384(2)
C12 C17 1.3898(19)
C13 H13 0.9300
C13 C14 1.383(2)
C14 H14 0.9300
C14 C15 1.389(2)
C15 C16 1.386(2)
C15 C18 1.4420(19)
C16 H16 0.9300
C16 C17 1.382(2)
C17 H17 0.9300
C19 H19A 0.9700
C19 H19B 0.9700
C19 C20 1.5180(18)
C21 C22 1.3988(19)
C21 C26 1.3947(19)
C22 H22 0.9300
C22 C23 1.384(2)
C23 H23 0.9300
C23 C24 1.397(2)
C24 C25 1.391(2)
C24 C27 1.444(2)
C25 H25 0.9300
C25 C26 1.383(2)
C26 H26 0.9300
C28 C29 1.516(2)
C29 H29A 0.9600
C29 H29B 0.9600
C29 H29C 0.9600
N9 C34 1.4947(18)
N9 C35 1.492(2)
N9 C36 1.497(2)
N9 C37 1.496(2)
C34 H34A 0.9600
C34 H34B 0.9600
C34 H34C 0.9600
C35 H35A 0.9600
C35 H35B 0.9600
C35 H35C 0.9600
C36 H36A 0.9600
C36 H36B 0.9600
C36 H36C 0.9600
C37 H37A 0.9600
C37 H37B 0.9600
C37 H37C 0.9600
N8 C30 1.4885(19)
N8 C31 1.4950(18)
N8 C32 1.4932(18)
N8 C33 1.4972(17)
C30 H30A 0.9600
C30 H30B 0.9600
C30 H30C 0.9600
C31 H31A 0.9600
C31 H31B 0.9600
C31 H31C 0.9600
C32 H32A 0.9600
C32 H32B 0.9600
C32 H32C 0.9600
C33 H33A 0.9600
C33 H33B 0.9600
C33 H33C 0.9600
N10 C38 1.147(3)
C38 C39 1.450(3)
C39 H39A 0.9600
C39 H39B 0.9600
C39 H39C 0.9600

loop_
_geom_torsion_atom_site_label_1
_geom_torsion_atom_site_label_2
_geom_torsion_atom_site_label_3
_geom_torsion_atom_site_label_4
_geom_torsion
Co O4 C28 O5 7.96(19)
Co O4 C28 C29 -172.24(11)
Co N2 C5 C4 145.71(11)
Co N2 C5 C6 -32.52(15)
Co N2 C8 O1 -176.66(12)
Co N2 C8 C9 3.07(14)
Co N3 C9 C8 -40.75(12)
Co N3 C10 C11 -36.03(12)
Co N3 C19 C20 -32.12(12)
Co N4 C11 O2 -174.54(11)
Co N4 C11 C10 4.23(15)
Co N4 C12 C13 84.44(15)
Co N4 C12 C17 -94.29(14)
Co N6 C20 O3 -170.46(11)
Co N6 C20 C19 4.91(14)
Co N6 C21 C22 -127.81(11)
Co N6 C21 C26 49.24(16)
O1 C8 C9 N3 -152.97(12)
N2 C5 C6 C7 178.91(12)
N2 C8 C9 N3 27.26(16)
N3 C10 C11 O2 -157.92(12)
N3 C10 C11 N4 23.18(17)
N3 C19 C20 O3 -164.26(11)
N3 C19 C20 N6 19.85(16)
N4 C12 C13 C14 -179.13(14)
N4 C12 C17 C16 178.89(12)
N6 C21 C22 C23 174.53(12)
N6 C21 C26 C25 -175.58(12)
C1 C2 C3 C4 179.90(13)
C1 C2 C7 C6 -179.98(14)
C2 C3 C4 C5 0.0(2)
C3 C2 C7 C6 -0.8(2)
C3 C4 C5 N2 -178.87(12)
C3 C4 C5 C6 -0.64(19)
C4 C5 C6 C7 0.6(2)
C5 N2 C8 O1 -0.5(2)
C5 N2 C8 C9 179.19(11)
C5 C6 C7 C2 0.2(2)
C7 C2 C3 C4 0.7(2)
C8 N2 C5 C4 -30.11(19)
C8 N2 C5 C6 151.66(12)
C9 N3 C10 C11 -150.18(11)
C9 N3 C19 C20 83.02(13)
C10 N3 C9 C8 74.13(14)
C10 N3 C19 C20 -148.13(11)
C11 N4 C12 C13 -97.41(16)
C11 N4 C12 C17 83.86(16)
C12 N4 C11 O2 7.2(2)
C12 N4 C11 C10 -174.04(11)
C12 C13 C14 C15 0.3(3)
C13 C12 C17 C16 0.1(2)
C13 C14 C15 C16 0.1(2)
C13 C14 C15 C18 179.60(15)
C14 C15 C16 C17 -0.3(2)
C15 C16 C17 C12 0.2(2)
C17 C12 C13 C14 -0.4(2)
C18 C15 C16 C17 -179.87(13)
C19 N3 C9 C8 -157.13(11)
C19 N3 C10 C11 80.50(14)
C20 N6 C21 C22 55.80(17)
C20 N6 C21 C26 -127.16(13)
C21 N6 C20 O3 6.2(2)
C21 N6 C20 C19 -178.39(11)
C21 C22 C23 C24 1.3(2)
C22 C21 C26 C25 1.54(19)
C22 C23 C24 C25 0.9(2)
C22 C23 C24 C27 -177.59(13)
C23 C24 C25 C26 -1.9(2)
C24 C25 C26 C21 0.7(2)
C26 C21 C22 C23 -2.5(2)
C27 C24 C25 C26 176.60(13)

loop_
_exptl_oxdiff_crystal_face_indexfrac_h
_exptl_oxdiff_crystal_face_indexfrac_k
_exptl_oxdiff_crystal_face_indexfrac_l
_exptl_oxdiff_crystal_face_x
_exptl_oxdiff_crystal_face_y
_exptl_oxdiff_crystal_face_z
14.3004 -1.2761 -0.0161 0.4488 -0.2747 0.8504
0.2215 7.8953 -26.5645 -0.7719 0.4733 0.4244
-9.0378 6.3106 -18.4623 -0.8252 0.5057 -0.2515
-13.6773 -2.2768 11.7531 -0.0850 0.0517 -0.9950
13.1673 2.8542 -14.1534 0.0065 0.0101 0.9999
-1.8530 14.6206 4.1984 -0.6088 -0.7933 -0.0092
2.1379 -14.5484 -4.5031 0.6085 0.7929 0.0309
1.0000 3.0000 24.0002 0.2958 -0.9420 -0.2038
1.0000 -5.0000 27.0002 0.6886 -0.6550 -0.3254
1.0000 -9.0000 25.0002 0.8271 -0.3986 -0.3430
2.0000 -14.0000 20.0002 0.9865 -0.0209 -0.2738
3.0000 -16.0000 4.0001 0.8352 0.5679 -0.0372
9.0000 -12.0000 -3.9999 0.6967 0.4930 0.4661
-3.0000 -15.0000 1.0000 0.5773 0.7579 -0.3521
4.0000 -14.0000 -6.9999 0.5950 0.8034 0.1799
-5.0000 -13.0000 -2.0000 0.3867 0.8058 -0.4147
3.0000 -12.0000 -11.0000 0.4155 0.8601 0.1900
-10.0000 -8.0000 -4.0001 0.0013 0.7481 -0.6392
3.0000 -7.0000 -21.0001 0.0356 0.9429 0.3661

loop_
_smtbx_masks_void_nr
_smtbx_masks_void_average_x
_smtbx_masks_void_average_y
_smtbx_masks_void_average_z
_smtbx_masks_void_volume
_smtbx_masks_void_count_electrons
1 0.000 0.000 0.500 31.7 0.7
2 0.500 0.500 1.000 153.7 23.0
